data_2222964
loop_
_publ_author_name
'Zheng, Ai-Hua'
'Ren, Yan-Mei'
'Xu, Jing'

_publ_section_title
;Ethyl
 5-methyl-4-oxo-3-phenyl-2-propylamino-3,4-dihydrothieno[2,3-<i>d</i>]pyrimidine-6-carboxylate
;
_journal_coeditor_code AT2864
_journal_issue 9
_journal_name_full 'Acta Crystallographica Section E'
_journal_page_first o2266
_journal_paper_doi 10.1107/S1600536809033595
_journal_volume 65
_journal_year 2009
_chemical_formula_iupac 'C19 H21 N3 O3 S'
_chemical_formula_moiety 'C19 H21 N3 O3 S'
_chemical_formula_sum 'C19 H21 N3 O3 S'
_chemical_formula_weight 371.45
_chemical_name_systematic
;
Ethyl 5-methyl-4-oxo-3-phenyl-2-propylamino-3,4-
dihydrothieno[2,3-<i>d</i>]pyrimidine-6-carboxylate
;
_space_group_IT_number 19
_symmetry_cell_setting orthorhombic
_symmetry_space_group_name_Hall 'P 2ac 2ab'
_symmetry_space_group_name_H-M 'P 21 21 21'
_atom_sites_solution_hydrogens geom
_atom_sites_solution_primary direct
_atom_sites_solution_secondary difmap
_audit_creation_method SHELXL-97
_cell_angle_alpha 90.00
_cell_angle_beta 90.00
_cell_angle_gamma 90.00
_cell_formula_units_Z 4
_cell_length_a 8.1682(2)
_cell_length_b 14.1247(3)
_cell_length_c 16.0672(5)
_cell_measurement_reflns_used 4659
_cell_measurement_temperature 298(2)
_cell_measurement_theta_max 28.00
_cell_measurement_theta_min 2.54
_cell_volume 1853.73(8)
_computing_cell_refinement 'SAINT-Plus (Bruker, 2001)'
_computing_data_collection 'SMART (Bruker, 2001)'
_computing_data_reduction 'SAINT-Plus (Bruker, 2001)'
_computing_molecular_graphics 'PLATON (Spek, 2009)'
_computing_publication_material 'SHELXTL (Sheldrick, 2008)'
_computing_structure_refinement 'SHELXL97 (Sheldrick, 2008)'
_computing_structure_solution 'SHELXS97 (Sheldrick, 2008)'
_diffrn_ambient_temperature 298(2)
_diffrn_measured_fraction_theta_full 0.986
_diffrn_measured_fraction_theta_max 0.986
_diffrn_measurement_device_type 'Bruker SMART 4K CCD area-detector'
_diffrn_measurement_method '\f and \w'
_diffrn_radiation_monochromator graphite
_diffrn_radiation_source 'fine-focus sealed tube'
_diffrn_radiation_type MoK\a
_diffrn_radiation_wavelength 0.71073
_diffrn_reflns_av_R_equivalents 0.0313
_diffrn_reflns_av_sigmaI/netI 0.0343
_diffrn_reflns_limit_h_max 5
_diffrn_reflns_limit_h_min -10
_diffrn_reflns_limit_k_max 18
_diffrn_reflns_limit_k_min -18
_diffrn_reflns_limit_l_max 21
_diffrn_reflns_limit_l_min -21
_diffrn_reflns_number 10064
_diffrn_reflns_theta_full 28.25
_diffrn_reflns_theta_max 28.25
_diffrn_reflns_theta_min 1.92
_exptl_absorpt_coefficient_mu 0.198
_exptl_absorpt_correction_T_max 0.9804
_exptl_absorpt_correction_T_min 0.9689
_exptl_absorpt_correction_type multi-scan
_exptl_absorpt_process_details '(SADABS; Sheldrick, 1996)'
_exptl_crystal_colour colourless
_exptl_crystal_density_diffrn 1.331
_exptl_crystal_density_method 'not measured'
_exptl_crystal_description block
_exptl_crystal_F_000 784
_exptl_crystal_size_max 0.16
_exptl_crystal_size_mid 0.12
_exptl_crystal_size_min 0.10
_refine_diff_density_max 0.390
_refine_diff_density_min -0.371
_refine_ls_abs_structure_details 'Flack (1983), 1861 Freidel pairs'
_refine_ls_abs_structure_Flack 0.08(10)
_refine_ls_extinction_method none
_refine_ls_goodness_of_fit_ref 1.132
_refine_ls_hydrogen_treatment mixed
_refine_ls_matrix_type full
_refine_ls_number_parameters 241
_refine_ls_number_reflns 4472
_refine_ls_number_restraints 0
_refine_ls_restrained_S_all 1.132
_refine_ls_R_factor_all 0.0555
_refine_ls_R_factor_gt 0.0527
_refine_ls_shift/su_max 0.000
_refine_ls_shift/su_mean 0.000
_refine_ls_structure_factor_coef Fsqd
_refine_ls_weighting_details 'calc w=1/[\s^2^(Fo^2^)+(0.0772P)^2^+0.1133P] where P=(Fo^2^+2Fc^2^)/3'
_refine_ls_weighting_scheme calc
_refine_ls_wR_factor_gt 0.1337
_refine_ls_wR_factor_ref 0.1361
_reflns_number_gt 4226
_reflns_number_total 4472
_reflns_threshold_expression I>2\s(I)
_cod_data_source_file at2864.cif
_cod_data_source_block I
_cod_database_code 2222964
_cod_database_fobs_code 2222964

loop_
_symmetry_equiv_pos_as_xyz
'x, y, z'
'-x+1/2, -y, z+1/2'
'-x, y+1/2, -z+1/2'
'x+1/2, -y+1/2, -z'

loop_
_atom_site_type_symbol
_atom_site_label
_atom_site_fract_x
_atom_site_fract_y
_atom_site_fract_z
_atom_site_U_iso_or_equiv
_atom_site_adp_type
_atom_site_calc_flag
_atom_site_refinement_flags
_atom_site_occupancy
_atom_site_disorder_assembly
_atom_site_disorder_group
C C1 0.2534(2) 0.22884(14) 0.48554(12) 0.0322(4) Uani d . 1 . .
C C2 0.3341(3) 0.15050(17) 0.45355(15) 0.0412(5) Uani d . 1 . .
H H2 0.3794 0.1052 0.4887 0.049 Uiso calc R 1 . .
C C3 0.3457(3) 0.14132(19) 0.36796(15) 0.0515(6) Uani d . 1 . .
H H3 0.4008 0.0895 0.3457 0.062 Uiso calc R 1 . .
C C4 0.2783(4) 0.2063(2) 0.31554(15) 0.0545(6) Uani d . 1 . .
H H4 0.2864 0.1984 0.2582 0.065 Uiso calc R 1 . .
C C5 0.1984(3) 0.28367(18) 0.34767(15) 0.0502(6) Uani d . 1 . .
H H5 0.1530 0.3283 0.3119 0.060 Uiso calc R 1 . .
C C6 0.1848(3) 0.29565(16) 0.43303(13) 0.0388(5) Uani d . 1 . .
H H6 0.1304 0.3479 0.4547 0.047 Uiso calc R 1 . .
C C7 0.3242(3) 0.32075(14) 0.61007(13) 0.0347(4) Uani d . 1 . .
C C8 0.3275(3) 0.32060(16) 0.69897(13) 0.0358(4) Uani d . 1 . .
C C9 0.2629(3) 0.24251(15) 0.74015(12) 0.0374(4) Uani d . 1 . .
C C10 0.1679(2) 0.17242(14) 0.62462(12) 0.0342(4) Uani d . 1 . .
C C11 0.3990(3) 0.38959(15) 0.75391(13) 0.0362(4) Uani d . 1 . .
C C12 0.3869(3) 0.36077(15) 0.83528(14) 0.0407(5) Uani d . 1 . .
C C13 -0.0094(3) 0.03243(17) 0.62828(15) 0.0483(6) Uani d . 1 . .
H H13A -0.1188 0.0260 0.6055 0.058 Uiso calc R 1 . .
H H13B -0.0201 0.0488 0.6867 0.058 Uiso calc R 1 . .
C C14 0.0757(4) -0.0588(2) 0.6213(2) 0.0725(9) Uani d . 1 . .
H H14A 0.0157 -0.1056 0.6532 0.087 Uiso calc R 1 . .
H H14B 0.1834 -0.0526 0.6462 0.087 Uiso calc R 1 . .
C C15 0.0958(7) -0.0951(3) 0.5329(3) 0.1005(15) Uani d . 1 . .
H H15A -0.0083 -0.1161 0.5121 0.151 Uiso calc R 1 . .
H H15B 0.1716 -0.1471 0.5325 0.151 Uiso calc R 1 . .
H H15C 0.1368 -0.0452 0.4981 0.151 Uiso calc R 1 . .
C C16 0.4758(4) 0.47961(18) 0.72536(16) 0.0507(6) Uani d . 1 . .
H H16A 0.3920 0.5227 0.7075 0.076 Uiso calc R 1 . .
H H16B 0.5486 0.4667 0.6798 0.076 Uiso calc R 1 . .
H H16C 0.5363 0.5074 0.7704 0.076 Uiso calc R 1 . .
C C17 0.4320(3) 0.41350(18) 0.91026(15) 0.0443(5) Uani d . 1 . .
C C18 0.4227(5) 0.4121(2) 1.05795(16) 0.0689(9) Uani d . 1 . .
H H18A 0.3688 0.4733 1.0586 0.083 Uiso calc R 1 . .
H H18B 0.5391 0.4218 1.0662 0.083 Uiso calc R 1 . .
C C19 0.3562(5) 0.3512(3) 1.12406(18) 0.0761(9) Uani d . 1 . .
H H19A 0.2411 0.3419 1.1151 0.114 Uiso calc R 1 . .
H H19B 0.3731 0.3809 1.1771 0.114 Uiso calc R 1 . .
H H19C 0.4110 0.2911 1.1231 0.114 Uiso calc R 1 . .
N N1 0.2447(2) 0.24077(12) 0.57496(10) 0.0340(4) Uani d . 1 . .
N N2 0.1836(2) 0.16896(13) 0.70577(11) 0.0393(4) Uani d . 1 . .
N N3 0.0749(2) 0.10894(14) 0.58518(13) 0.0422(4) Uani d . 1 . .
H H3A 0.055(3) 0.121(2) 0.5323(18) 0.051 Uiso d . 1 . .
O O1 0.3846(2) 0.38072(11) 0.56420(9) 0.0453(4) Uani d . 1 . .
O O2 0.4921(3) 0.49108(14) 0.91163(11) 0.0578(5) Uani d . 1 . .
O O3 0.3935(3) 0.36454(14) 0.97886(11) 0.0609(5) Uani d . 1 . .
S S1 0.29211(8) 0.25028(4) 0.84614(3) 0.04848(17) Uani d . 1 . .

loop_
_atom_site_aniso_label
_atom_site_aniso_U_11
_atom_site_aniso_U_22
_atom_site_aniso_U_33
_atom_site_aniso_U_12
_atom_site_aniso_U_13
_atom_site_aniso_U_23
C1 0.0379(9) 0.0327(10) 0.0261(9) -0.0042(7) 0.0009(7) 0.0019(7)
C2 0.0486(12) 0.0380(12) 0.0369(11) 0.0050(9) -0.0041(9) 0.0002(9)
C3 0.0667(15) 0.0487(14) 0.0391(12) 0.0029(11) 0.0069(11) -0.0120(10)
C4 0.0743(17) 0.0613(16) 0.0278(10) -0.0083(14) 0.0003(11) -0.0038(10)
C5 0.0619(13) 0.0515(13) 0.0372(11) -0.0084(11) -0.0076(11) 0.0142(11)
C6 0.0430(11) 0.0356(11) 0.0378(11) 0.0019(9) -0.0006(9) 0.0052(8)
C7 0.0427(11) 0.0287(9) 0.0327(10) 0.0026(8) 0.0031(8) -0.0027(8)
C8 0.0447(11) 0.0326(10) 0.0301(10) -0.0012(9) 0.0029(8) -0.0024(8)
C9 0.0489(11) 0.0390(11) 0.0242(8) 0.0002(10) -0.0013(8) 0.0001(8)
C10 0.0439(11) 0.0290(10) 0.0297(10) -0.0004(8) 0.0015(8) 0.0028(8)
C11 0.0412(10) 0.0328(10) 0.0344(11) 0.0030(8) 0.0017(8) -0.0056(8)
C12 0.0498(11) 0.0389(11) 0.0334(11) -0.0011(9) 0.0002(9) -0.0048(9)
C13 0.0618(14) 0.0451(13) 0.0381(12) -0.0169(11) 0.0044(11) 0.0009(10)
C14 0.079(2) 0.0551(17) 0.083(2) -0.0100(15) -0.0015(17) 0.0234(16)
C15 0.139(4) 0.053(2) 0.109(3) -0.005(2) 0.043(3) -0.018(2)
C16 0.0734(17) 0.0381(12) 0.0406(13) -0.0103(11) 0.0032(11) -0.0060(10)
C17 0.0517(12) 0.0460(13) 0.0354(11) 0.0043(10) -0.0032(10) -0.0104(10)
C18 0.104(2) 0.0697(19) 0.0329(13) -0.0100(18) -0.0062(14) -0.0123(12)
C19 0.101(2) 0.086(2) 0.0413(15) 0.000(2) -0.0002(16) -0.0025(15)
N1 0.0460(8) 0.0304(8) 0.0258(8) -0.0008(7) 0.0016(6) 0.0007(6)
N2 0.0547(11) 0.0356(9) 0.0276(8) -0.0092(8) -0.0007(8) 0.0024(7)
N3 0.0570(11) 0.0387(10) 0.0309(9) -0.0101(8) -0.0060(8) 0.0028(8)
O1 0.0673(10) 0.0378(9) 0.0308(8) -0.0124(8) 0.0093(7) 0.0004(6)
O2 0.0789(12) 0.0515(11) 0.0429(10) -0.0127(9) -0.0058(9) -0.0113(8)
O3 0.0943(14) 0.0570(11) 0.0313(9) -0.0150(10) -0.0040(9) -0.0089(8)
S1 0.0721(4) 0.0474(3) 0.0259(2) -0.0128(3) -0.0033(2) 0.0012(2)

loop_
_atom_type_symbol
_atom_type_description
_atom_type_scat_dispersion_real
_atom_type_scat_dispersion_imag
_atom_type_scat_source
C C 0.0033 0.0016 'International Tables Vol C Tables 4.2.6.8 and 6.1.1.4'
H H 0.0000 0.0000 'International Tables Vol C Tables 4.2.6.8 and 6.1.1.4'
N N 0.0061 0.0033 'International Tables Vol C Tables 4.2.6.8 and 6.1.1.4'
O O 0.0106 0.0060 'International Tables Vol C Tables 4.2.6.8 and 6.1.1.4'
S S 0.1246 0.1234 'International Tables Vol C Tables 4.2.6.8 and 6.1.1.4'

loop_
_geom_angle_atom_site_label_1
_geom_angle_atom_site_label_2
_geom_angle_atom_site_label_3
_geom_angle_site_symmetry_1
_geom_angle_site_symmetry_3
_geom_angle
_geom_angle_publ_flag
C6 C1 C2 . . 120.7(2) ?
C6 C1 N1 . . 120.37(18) ?
C2 C1 N1 . . 118.93(18) ?
C3 C2 C1 . . 118.4(2) ?
C3 C2 H2 . . 120.8 ?
C1 C2 H2 . . 120.8 ?
C4 C3 C2 . . 121.5(2) ?
C4 C3 H3 . . 119.2 ?
C2 C3 H3 . . 119.2 ?
C3 C4 C5 . . 119.7(2) ?
C3 C4 H4 . . 120.1 ?
C5 C4 H4 . . 120.1 ?
C4 C5 C6 . . 120.5(2) ?
C4 C5 H5 . . 119.8 ?
C6 C5 H5 . . 119.8 ?
C1 C6 C5 . . 119.2(2) ?
C1 C6 H6 . . 120.4 ?
C5 C6 H6 . . 120.4 ?
O1 C7 N1 . . 119.66(19) ?
O1 C7 C8 . . 126.5(2) ?
N1 C7 C8 . . 113.87(18) ?
C9 C8 C7 . . 118.0(2) ?
C9 C8 C11 . . 113.54(18) ?
C7 C8 C11 . . 128.3(2) ?
N2 C9 C8 . . 126.94(19) ?
N2 C9 S1 . . 121.50(16) ?
C8 C9 S1 . . 111.54(16) ?
N2 C10 N3 . . 120.16(19) ?
N2 C10 N1 . . 123.25(18) ?
N3 C10 N1 . . 116.58(18) ?
C12 C11 C8 . . 110.74(19) ?
C12 C11 C16 . . 125.2(2) ?
C8 C11 C16 . . 124.04(19) ?
C11 C12 C17 . . 127.9(2) ?
C11 C12 S1 . . 113.03(16) ?
C17 C12 S1 . . 118.88(17) ?
N3 C13 C14 . . 113.0(2) ?
N3 C13 H13A . . 109.0 ?
C14 C13 H13A . . 109.0 ?
N3 C13 H13B . . 109.0 ?
C14 C13 H13B . . 109.0 ?
H13A C13 H13B . . 107.8 ?
C13 C14 C15 . . 114.8(3) ?
C13 C14 H14A . . 108.6 ?
C15 C14 H14A . . 108.6 ?
C13 C14 H14B . . 108.6 ?
C15 C14 H14B . . 108.6 ?
H14A C14 H14B . . 107.6 ?
C14 C15 H15A . . 109.5 ?
C14 C15 H15B . . 109.5 ?
H15A C15 H15B . . 109.5 ?
C14 C15 H15C . . 109.5 ?
H15A C15 H15C . . 109.5 ?
H15B C15 H15C . . 109.5 ?
C11 C16 H16A . . 109.5 ?
C11 C16 H16B . . 109.5 ?
H16A C16 H16B . . 109.5 ?
C11 C16 H16C . . 109.5 ?
H16A C16 H16C . . 109.5 ?
H16B C16 H16C . . 109.5 ?
O2 C17 O3 . . 123.5(2) ?
O2 C17 C12 . . 125.6(2) ?
O3 C17 C12 . . 110.8(2) ?
O3 C18 C19 . . 107.5(3) ?
O3 C18 H18A . . 110.2 ?
C19 C18 H18A . . 110.2 ?
O3 C18 H18B . . 110.2 ?
C19 C18 H18B . . 110.2 ?
H18A C18 H18B . . 108.5 ?
C18 C19 H19A . . 109.5 ?
C18 C19 H19B . . 109.5 ?
H19A C19 H19B . . 109.5 ?
C18 C19 H19C . . 109.5 ?
H19A C19 H19C . . 109.5 ?
H19B C19 H19C . . 109.5 ?
C10 N1 C7 . . 121.80(16) ?
C10 N1 C1 . . 120.45(16) ?
C7 N1 C1 . . 117.67(16) ?
C10 N2 C9 . . 115.30(18) ?
C10 N3 C13 . . 122.80(19) ?
C10 N3 H3A . . 115.4(19) ?
C13 N3 H3A . . 121.2(19) ?
C17 O3 C18 . . 116.2(2) ?
C9 S1 C12 . . 91.12(11) ?

loop_
_geom_bond_atom_site_label_1
_geom_bond_atom_site_label_2
_geom_bond_site_symmetry_2
_geom_bond_distance
_geom_bond_publ_flag
C1 C6 . 1.384(3) ?
C1 C2 . 1.387(3) ?
C1 N1 . 1.448(2) ?
C2 C3 . 1.385(3) ?
C2 H2 . 0.9300 ?
C3 C4 . 1.362(4) ?
C3 H3 . 0.9300 ?
C4 C5 . 1.373(4) ?
C4 H4 . 0.9300 ?
C5 C6 . 1.386(3) ?
C5 H5 . 0.9300 ?
C6 H6 . 0.9300 ?
C7 O1 . 1.226(3) ?
C7 N1 . 1.420(3) ?
C7 C8 . 1.429(3) ?
C8 C9 . 1.390(3) ?
C8 C11 . 1.439(3) ?
C9 N2 . 1.343(3) ?
C9 S1 . 1.723(2) ?
C10 N2 . 1.311(3) ?
C10 N3 . 1.335(3) ?
C10 N1 . 1.401(3) ?
C11 C12 . 1.373(3) ?
C11 C16 . 1.490(3) ?
C12 C17 . 1.463(3) ?
C12 S1 . 1.751(2) ?
C13 N3 . 1.456(3) ?
C13 C14 . 1.468(4) ?
C13 H13A . 0.9700 ?
C13 H13B . 0.9700 ?
C14 C15 . 1.519(5) ?
C14 H14A . 0.9700 ?
C14 H14B . 0.9700 ?
C15 H15A . 0.9600 ?
C15 H15B . 0.9600 ?
C15 H15C . 0.9600 ?
C16 H16A . 0.9600 ?
C16 H16B . 0.9600 ?
C16 H16C . 0.9600 ?
C17 O2 . 1.201(3) ?
C17 O3 . 1.339(3) ?
C18 O3 . 1.457(3) ?
C18 C19 . 1.471(5) ?
C18 H18A . 0.9700 ?
C18 H18B . 0.9700 ?
C19 H19A . 0.9600 ?
C19 H19B . 0.9600 ?
C19 H19C . 0.9600 ?
N3 H3A . 0.88(3) ?

loop_
_geom_hbond_atom_site_label_D
_geom_hbond_atom_site_label_H
_geom_hbond_atom_site_label_A
_geom_hbond_site_symmetry_A
_geom_hbond_distance_DH
_geom_hbond_distance_HA
_geom_hbond_distance_DA
_geom_hbond_angle_DHA
C6 H6 O2 2_564 0.93 2.58 3.359(3) 141.7
C2 H2 O2 3_646 0.93 2.50 3.432(3) 176.7
N3 H3A O1 4_456 0.88(3) 2.08(3) 2.863(3) 147(3)
C16 H16C O2 . 0.96 2.31 3.000(3) 128.3

loop_
_geom_torsion_atom_site_label_1
_geom_torsion_atom_site_label_2
_geom_torsion_atom_site_label_3
_geom_torsion_atom_site_label_4
_geom_torsion_site_symmetry_1
_geom_torsion_site_symmetry_2
_geom_torsion_site_symmetry_3
_geom_torsion_site_symmetry_4
_geom_torsion
_geom_torsion_publ_flag
C6 C1 C2 C3 . . . . 0.6(3) ?
N1 C1 C2 C3 . . . . -178.1(2) ?
C1 C2 C3 C4 . . . . -0.9(4) ?
C2 C3 C4 C5 . . . . 0.8(4) ?
C3 C4 C5 C6 . . . . -0.5(4) ?
C2 C1 C6 C5 . . . . -0.3(3) ?
N1 C1 C6 C5 . . . . 178.4(2) ?
C4 C5 C6 C1 . . . . 0.2(4) ?
O1 C7 C8 C9 . . . . -175.2(2) ?
N1 C7 C8 C9 . . . . 3.3(3) ?
O1 C7 C8 C11 . . . . 0.8(4) ?
N1 C7 C8 C11 . . . . 179.28(19) ?
C7 C8 C9 N2 . . . . -6.1(3) ?
C11 C8 C9 N2 . . . . 177.4(2) ?
C7 C8 C9 S1 . . . . 175.14(16) ?
C11 C8 C9 S1 . . . . -1.4(2) ?
C9 C8 C11 C12 . . . . 0.4(3) ?
C7 C8 C11 C12 . . . . -175.7(2) ?
C9 C8 C11 C16 . . . . -179.8(2) ?
C7 C8 C11 C16 . . . . 4.1(4) ?
C8 C11 C12 C17 . . . . -174.6(2) ?
C16 C11 C12 C17 . . . . 5.6(4) ?
C8 C11 C12 S1 . . . . 0.8(2) ?
C16 C11 C12 S1 . . . . -179.1(2) ?
N3 C13 C14 C15 . . . . -60.7(4) ?
C11 C12 C17 O2 . . . . -2.1(4) ?
S1 C12 C17 O2 . . . . -177.2(2) ?
C11 C12 C17 O3 . . . . 176.3(2) ?
S1 C12 C17 O3 . . . . 1.2(3) ?
N2 C10 N1 C7 . . . . -10.4(3) ?
N3 C10 N1 C7 . . . . 169.45(18) ?
N2 C10 N1 C1 . . . . 166.03(19) ?
N3 C10 N1 C1 . . . . -14.1(3) ?
O1 C7 N1 C10 . . . . -177.29(19) ?
C8 C7 N1 C10 . . . . 4.1(3) ?
O1 C7 N1 C1 . . . . 6.2(3) ?
C8 C7 N1 C1 . . . . -172.42(17) ?
C6 C1 N1 C10 . . . . 120.7(2) ?
C2 C1 N1 C10 . . . . -60.5(3) ?
C6 C1 N1 C7 . . . . -62.7(3) ?
C2 C1 N1 C7 . . . . 116.0(2) ?
N3 C10 N2 C9 . . . . -172.1(2) ?
N1 C10 N2 C9 . . . . 7.7(3) ?
C8 C9 N2 C10 . . . . 0.5(3) ?
S1 C9 N2 C10 . . . . 179.13(17) ?
N2 C10 N3 C13 . . . . -1.6(3) ?
N1 C10 N3 C13 . . . . 178.5(2) ?
C14 C13 N3 C10 . . . . -100.7(3) ?
O2 C17 O3 C18 . . . . 2.3(4) ?
C12 C17 O3 C18 . . . . -176.2(3) ?
C19 C18 O3 C17 . . . . 173.9(3) ?
N2 C9 S1 C12 . . . . -177.32(19) ?
C8 C9 S1 C12 . . . . 1.53(17) ?
C11 C12 S1 C9 . . . . -1.33(19) ?
C17 C12 S1 C9 . . . . 174.47(19) ?

loop_
_cod_related_entry_id
_cod_related_entry_database
_cod_related_entry_code
1 ChemSpider 24743166
